data_7025405
loop_
_publ_author_name
'Li, Xiao-Yan'
'Liu, Long-Qing'
'Ma, Ming-Liang'
'Zhao, Xiao-Li'
'Wen, Ke'

_publ_section_title
;
 Coordination-driven self-assembly of discrete and polymeric copper(ii)
 and dicopper(ii) supramolecular structures based on
 oxacalix[2]benzene[2]pyrazines.
;
_journal_issue 37
_journal_name_full 'Dalton transactions (Cambridge, England : 2003)'
_journal_page_first 8646
_journal_page_last 8651
_journal_paper_doi 10.1039/c000180e
_journal_volume 39
_journal_year 2010
_chemical_formula_sum 'C24 H18 Cu N4 O8'
_chemical_formula_weight 553.96
_chemical_name_systematic
;
?
;
_space_group_IT_number 2
_symmetry_cell_setting triclinic
_symmetry_space_group_name_Hall '-P 1'
_symmetry_space_group_name_H-M 'P -1'
_atom_sites_solution_hydrogens geom
_atom_sites_solution_primary direct
_atom_sites_solution_secondary difmap
_audit_creation_method SHELXL-97
_cell_angle_alpha 111.5010(10)
_cell_angle_beta 96.2460(10)
_cell_angle_gamma 103.6780(10)
_cell_formula_units_Z 2
_cell_length_a 8.40610(10)
_cell_length_b 11.65250(10)
_cell_length_c 13.5896(2)
_cell_measurement_temperature 296(2)
_cell_volume 1174.91(3)
_computing_structure_refinement 'SHELXL-97 (Sheldrick, 1997)'
_computing_structure_solution 'SHELXS-97 (Sheldrick, 1990)'
_diffrn_ambient_temperature 296(2)
_diffrn_measured_fraction_theta_full 0.999
_diffrn_measured_fraction_theta_max 0.999
_diffrn_radiation_monochromator graphite
_diffrn_radiation_source 'fine-focus sealed tube'
_diffrn_radiation_type MoK\a
_diffrn_radiation_wavelength 0.71073
_diffrn_reflns_av_R_equivalents 0.0171
_diffrn_reflns_av_sigmaI/netI 0.0166
_diffrn_reflns_limit_h_max 9
_diffrn_reflns_limit_h_min -9
_diffrn_reflns_limit_k_max 13
_diffrn_reflns_limit_k_min -13
_diffrn_reflns_limit_l_max 15
_diffrn_reflns_limit_l_min -16
_diffrn_reflns_number 13703
_diffrn_reflns_theta_full 25.01
_diffrn_reflns_theta_max 25.01
_diffrn_reflns_theta_min 1.65
_exptl_absorpt_coefficient_mu 0.988
_exptl_absorpt_correction_T_max 1
_exptl_absorpt_correction_T_min 0.856106
_exptl_absorpt_correction_type multi-scan
_exptl_crystal_colour blue
_exptl_crystal_density_diffrn 1.566
_exptl_crystal_density_method 'not measured'
_exptl_crystal_description Rectangular
_exptl_crystal_F_000 566
_exptl_crystal_size_max 0.386
_exptl_crystal_size_mid 0.286
_exptl_crystal_size_min 0.203
_refine_diff_density_max 0.281
_refine_diff_density_min -0.285
_refine_diff_density_rms 0.043
_refine_ls_extinction_coef 0.0061(9)
_refine_ls_extinction_expression Fc^*^=kFc[1+0.001xFc^2^\l^3^/sin(2\q)]^-1/4^
_refine_ls_extinction_method SHELXL
_refine_ls_goodness_of_fit_ref 1.065
_refine_ls_hydrogen_treatment constr
_refine_ls_matrix_type full
_refine_ls_number_parameters 335
_refine_ls_number_reflns 4113
_refine_ls_number_restraints 0
_refine_ls_restrained_S_all 1.065
_refine_ls_R_factor_all 0.0278
_refine_ls_R_factor_gt 0.0255
_refine_ls_shift/su_max 0.001
_refine_ls_shift/su_mean 0.000
_refine_ls_structure_factor_coef Fsqd
_refine_ls_weighting_details 'calc w=1/[\s^2^(Fo^2^)+(0.0384P)^2^+0.5598P] where P=(Fo^2^+2Fc^2^)/3'
_refine_ls_weighting_scheme calc
_refine_ls_wR_factor_gt 0.0731
_refine_ls_wR_factor_ref 0.0749
_reflns_number_gt 3825
_reflns_number_total 4113
_reflns_threshold_expression >2sigma(I)
_cod_data_source_file c000180e.txt
_cod_data_source_block 4
_cod_depositor_comments
;
The following automatic conversions were performed:

'_symmetry_cell_setting' value 'Triclinic' changed to 'triclinic'
according to /home/saulius/struct/CIF-dictionaries/cif_core.dic
dictionary named 'cif_core.dic' version 2.4.2 from 2011-04-26.

Automatic conversion script
Id: cif_fix_values 1891 2012-01-12 08:04:46Z andrius 
;
_cod_original_cell_volume 1174.91(2)
_cod_original_sg_symbol_H-M P-1
_cod_database_code 7025405

loop_
_symmetry_equiv_pos_as_xyz
'x, y, z'
'-x, -y, -z'

loop_
_atom_site_label
_atom_site_type_symbol
_atom_site_fract_x
_atom_site_fract_y
_atom_site_fract_z
_atom_site_U_iso_or_equiv
_atom_site_adp_type
_atom_site_occupancy
_atom_site_symmetry_multiplicity
_atom_site_calc_flag
_atom_site_refinement_flags
Cu1 Cu -0.40694(3) 0.610474(19) 0.074663(16) 0.03318(10) Uani 1 1 d .
N1 N -0.23393(19) 0.79715(14) 0.19567(12) 0.0318(3) Uani 1 1 d .
N2 N 0.01565(18) 1.01873(13) 0.33012(12) 0.0302(3) Uani 1 1 d .
N3 N 0.2557(2) 1.12977(16) 0.22937(12) 0.0389(4) Uani 1 1 d .
N4 N 0.2476(3) 1.0215(2) 0.01098(15) 0.0651(6) Uani 1 1 d .
O1 O -0.12822(17) 1.13963(12) 0.27859(11) 0.0403(3) Uani 1 1 d .
O2 O 0.1191(2) 1.26845(15) 0.20297(12) 0.0516(4) Uani 1 1 d .
O3 O 0.3757(2) 0.98053(15) 0.25295(11) 0.0509(4) Uani 1 1 d .
O4 O 0.16503(16) 0.89519(12) 0.37288(12) 0.0423(3) Uani 1 1 d .
O5 O -0.33955(19) 0.50594(13) 0.14854(11) 0.0463(3) Uani 1 1 d .
O6 O -0.49709(19) 0.31721(13) 0.01952(12) 0.0473(4) Uani 1 1 d .
O7 O -0.60261(19) 0.60867(15) 0.13979(12) 0.0521(4) Uani 1 1 d .
O8 O -0.76418(17) 0.42092(14) 0.01151(12) 0.0472(4) Uani 1 1 d .
C1 C -0.0996(2) 0.79074(17) 0.25225(15) 0.0347(4) Uani 1 1 d .
H1A H -0.0899 0.7112 0.2476 0.042 Uiso 1 1 calc R
C2 C 0.0257(2) 0.90341(16) 0.31810(14) 0.0306(4) Uani 1 1 d .
C3 C -0.1172(2) 1.02233(16) 0.27193(13) 0.0292(4) Uani 1 1 d .
C4 C -0.2450(2) 0.91213(17) 0.20344(14) 0.0316(4) Uani 1 1 d .
H4A H -0.3372 0.9185 0.1635 0.038 Uiso 1 1 calc R
C5 C 0.0057(3) 1.2915(2) 0.46156(17) 0.0462(5) Uani 1 1 d .
H5A H -0.0762 1.2483 0.4872 0.055 Uiso 1 1 calc R
C6 C 0.1324(3) 1.3997(2) 0.53301(19) 0.0586(6) Uani 1 1 d .
H6A H 0.1367 1.4291 0.6071 0.070 Uiso 1 1 calc R
C7 C 0.2520(3) 1.4638(2) 0.4945(2) 0.0624(7) Uani 1 1 d .
H7A H 0.3365 1.5371 0.5428 0.075 Uiso 1 1 calc R
C8 C 0.2476(3) 1.4205(2) 0.3855(2) 0.0547(6) Uani 1 1 d .
H8A H 0.3289 1.4644 0.3600 0.066 Uiso 1 1 calc R
C9 C 0.1222(3) 1.31166(18) 0.31362(17) 0.0413(4) Uani 1 1 d .
C10 C 0.0014(2) 1.24815(17) 0.35233(16) 0.0367(4) Uani 1 1 d .
C11 C 0.2985(2) 1.01057(16) 0.42337(15) 0.0322(4) Uani 1 1 d .
C12 C 0.4024(2) 1.05299(18) 0.36427(15) 0.0351(4) Uani 1 1 d .
C13 C 0.5372(2) 1.1627(2) 0.41620(17) 0.0417(5) Uani 1 1 d .
H13A H 0.6082 1.1916 0.3767 0.050 Uiso 1 1 calc R
C14 C 0.5665(3) 1.22940(19) 0.52674(17) 0.0440(5) Uani 1 1 d .
H14A H 0.6577 1.3034 0.5617 0.053 Uiso 1 1 calc R
C15 C 0.4626(3) 1.18784(19) 0.58557(16) 0.0433(5) Uani 1 1 d .
H15A H 0.4827 1.2336 0.6602 0.052 Uiso 1 1 calc R
C16 C 0.3276(2) 1.07747(19) 0.53346(16) 0.0383(4) Uani 1 1 d .
H16A H 0.2566 1.0486 0.5730 0.046 Uiso 1 1 calc R
C17 C 0.3132(3) 1.0311(2) 0.18683(15) 0.0414(4) Uani 1 1 d .
C18 C 0.3101(3) 0.9752(2) 0.07712(18) 0.0571(6) Uani 1 1 d .
H18A H 0.3518 0.9054 0.0499 0.069 Uiso 1 1 calc R
C19 C 0.1857(3) 1.1191(3) 0.05223(18) 0.0561(6) Uani 1 1 d .
H19A H 0.1406 1.1529 0.0075 0.067 Uiso 1 1 calc R
C20 C 0.1882(3) 1.1708(2) 0.16200(16) 0.0414(5) Uani 1 1 d .
C21 C -0.3958(2) 0.38512(18) 0.10887(15) 0.0376(4) Uani 1 1 d .
C22 C -0.3379(3) 0.3158(2) 0.17297(19) 0.0563(6) Uani 1 1 d .
H22A H -0.3894 0.2244 0.1340 0.084 Uiso 1 1 calc R
H22B H -0.3690 0.3442 0.2419 0.084 Uiso 1 1 calc R
H22C H -0.2182 0.3347 0.1840 0.084 Uiso 1 1 calc R
C23 C -0.7388(3) 0.5207(2) 0.09666(16) 0.0405(4) Uani 1 1 d .
C24 C -0.8838(3) 0.5359(3) 0.1506(2) 0.0601(6) Uani 1 1 d .
H24A H -0.8489 0.6156 0.2141 0.090 Uiso 1 1 calc R
H24B H -0.9214 0.4650 0.1709 0.090 Uiso 1 1 calc R
H24C H -0.9739 0.5370 0.1013 0.090 Uiso 1 1 calc R

loop_
_atom_site_aniso_label
_atom_site_aniso_U_11
_atom_site_aniso_U_22
_atom_site_aniso_U_33
_atom_site_aniso_U_23
_atom_site_aniso_U_13
_atom_site_aniso_U_12
Cu1 0.02987(14) 0.02726(14) 0.02847(14) 0.00167(9) -0.00121(9) 0.00271(9)
N1 0.0290(8) 0.0280(7) 0.0280(7) 0.0048(6) 0.0010(6) 0.0030(6)
N2 0.0266(7) 0.0263(7) 0.0322(7) 0.0093(6) 0.0022(6) 0.0039(6)
N3 0.0437(9) 0.0418(9) 0.0314(8) 0.0156(7) 0.0109(7) 0.0104(7)
N4 0.0806(15) 0.0757(15) 0.0323(10) 0.0171(10) 0.0143(10) 0.0186(12)
O1 0.0393(7) 0.0278(6) 0.0469(8) 0.0138(6) -0.0056(6) 0.0066(6)
O2 0.0657(10) 0.0528(9) 0.0467(8) 0.0296(7) 0.0119(7) 0.0214(8)
O3 0.0700(10) 0.0495(9) 0.0339(7) 0.0094(6) 0.0118(7) 0.0309(8)
O4 0.0292(7) 0.0278(6) 0.0585(9) 0.0143(6) -0.0100(6) 0.0022(5)
O5 0.0511(9) 0.0326(7) 0.0409(8) 0.0098(6) -0.0067(6) 0.0027(6)
O6 0.0492(8) 0.0333(7) 0.0443(8) 0.0091(6) -0.0098(7) 0.0051(6)
O7 0.0410(8) 0.0546(9) 0.0401(8) -0.0013(7) 0.0102(6) 0.0099(7)
O8 0.0350(7) 0.0489(8) 0.0444(8) 0.0076(7) 0.0100(6) 0.0063(6)
C1 0.0327(10) 0.0250(8) 0.0378(10) 0.0072(7) 0.0008(8) 0.0057(7)
C2 0.0258(9) 0.0284(9) 0.0328(9) 0.0097(7) 0.0021(7) 0.0055(7)
C3 0.0313(9) 0.0276(8) 0.0274(8) 0.0107(7) 0.0063(7) 0.0072(7)
C4 0.0291(9) 0.0347(9) 0.0258(8) 0.0097(7) 0.0007(7) 0.0066(7)
C5 0.0496(12) 0.0373(11) 0.0482(12) 0.0131(9) 0.0137(10) 0.0124(9)
C6 0.0729(16) 0.0412(12) 0.0436(12) 0.0027(10) 0.0071(11) 0.0106(11)
C7 0.0673(16) 0.0321(11) 0.0618(15) 0.0054(10) -0.0024(12) -0.0025(11)
C8 0.0526(13) 0.0360(11) 0.0699(15) 0.0236(11) 0.0093(11) 0.0015(10)
C9 0.0484(12) 0.0319(10) 0.0459(11) 0.0182(9) 0.0079(9) 0.0131(9)
C10 0.0378(10) 0.0238(8) 0.0439(11) 0.0107(8) 0.0020(8) 0.0089(8)
C11 0.0238(8) 0.0269(9) 0.0407(10) 0.0115(8) -0.0016(7) 0.0057(7)
C12 0.0361(10) 0.0360(10) 0.0325(9) 0.0106(8) 0.0046(8) 0.0157(8)
C13 0.0344(10) 0.0419(11) 0.0533(12) 0.0246(9) 0.0132(9) 0.0093(8)
C14 0.0359(11) 0.0312(10) 0.0526(12) 0.0133(9) -0.0046(9) 0.0007(8)
C15 0.0461(12) 0.0399(11) 0.0328(10) 0.0071(8) -0.0019(8) 0.0102(9)
C16 0.0354(10) 0.0433(11) 0.0381(10) 0.0193(9) 0.0085(8) 0.0105(8)
C17 0.0433(11) 0.0440(11) 0.0322(10) 0.0120(8) 0.0101(8) 0.0098(9)
C18 0.0683(16) 0.0609(14) 0.0356(11) 0.0100(10) 0.0160(11) 0.0210(12)
C19 0.0619(15) 0.0678(15) 0.0375(11) 0.0276(11) 0.0075(10) 0.0088(12)
C20 0.0413(11) 0.0430(11) 0.0376(10) 0.0201(9) 0.0087(8) 0.0024(9)
C21 0.0340(10) 0.0369(10) 0.0363(10) 0.0112(8) 0.0046(8) 0.0079(8)
C22 0.0655(15) 0.0453(12) 0.0486(12) 0.0185(10) -0.0057(11) 0.0088(11)
C23 0.0381(11) 0.0513(12) 0.0354(10) 0.0173(9) 0.0093(8) 0.0189(9)
C24 0.0509(14) 0.0805(17) 0.0596(14) 0.0292(13) 0.0250(12) 0.0315(13)

loop_
_atom_type_symbol
_atom_type_description
_atom_type_scat_dispersion_real
_atom_type_scat_dispersion_imag
_atom_type_scat_source
C C 0.0033 0.0016 'International Tables Vol C Tables 4.2.6.8 and 6.1.1.4'
H H 0.0000 0.0000 'International Tables Vol C Tables 4.2.6.8 and 6.1.1.4'
Cu Cu 0.3201 1.2651 'International Tables Vol C Tables 4.2.6.8 and 6.1.1.4'
N N 0.0061 0.0033 'International Tables Vol C Tables 4.2.6.8 and 6.1.1.4'
O O 0.0106 0.0060 'International Tables Vol C Tables 4.2.6.8 and 6.1.1.4'

loop_
_geom_angle_atom_site_label_1
_geom_angle_atom_site_label_2
_geom_angle_atom_site_label_3
_geom_angle
_geom_angle_site_symmetry_1
_geom_angle_site_symmetry_3
O7 Cu1 O8 168.97(6) . 2_465
O7 Cu1 O6 89.02(7) . 2_465
O8 Cu1 O6 90.57(7) 2_465 2_465
O7 Cu1 O5 89.42(7) . .
O8 Cu1 O5 88.90(7) 2_465 .
O6 Cu1 O5 169.06(5) 2_465 .
O7 Cu1 N1 98.89(6) . .
O8 Cu1 N1 92.12(6) 2_465 .
O6 Cu1 N1 96.05(6) 2_465 .
O5 Cu1 N1 94.89(6) . .
O7 Cu1 Cu1 85.15(4) . 2_465
O8 Cu1 Cu1 83.84(4) 2_465 2_465
O6 Cu1 Cu1 84.03(4) 2_465 2_465
O5 Cu1 Cu1 85.05(4) . 2_465
N1 Cu1 Cu1 175.96(4) . 2_465
C1 N1 C4 119.23(15) . .
C1 N1 Cu1 116.15(12) . .
C4 N1 Cu1 123.94(12) . .
C3 N2 C2 116.65(15) . .
C20 N3 C17 116.72(17) . .
C19 N4 C18 118.37(19) . .
C3 O1 C10 116.35(14) . .
C20 O2 C9 115.57(15) . .
C17 O3 C12 116.36(15) . .
C2 O4 C11 115.63(14) . .
C21 O5 Cu1 122.20(13) . .
C21 O6 Cu1 123.63(13) . 2_465
C23 O7 Cu1 122.63(13) . .
C23 O8 Cu1 123.08(13) . 2_465
N1 C1 C2 119.47(17) . .
N1 C1 H1A 120.3 . .
C2 C1 H1A 120.3 . .
N2 C2 O4 118.49(15) . .
N2 C2 C1 122.64(16) . .
O4 C2 C1 118.86(16) . .
N2 C3 O1 118.29(15) . .
N2 C3 C4 122.89(16) . .
O1 C3 C4 118.81(16) . .
N1 C4 C3 119.05(16) . .
N1 C4 H4A 120.5 . .
C3 C4 H4A 120.5 . .
C10 C5 C6 119.5(2) . .
C10 C5 H5A 120.2 . .
C6 C5 H5A 120.2 . .
C7 C6 C5 119.9(2) . .
C7 C6 H6A 120.0 . .
C5 C6 H6A 120.0 . .
C8 C7 C6 120.5(2) . .
C8 C7 H7A 119.8 . .
C6 C7 H7A 119.8 . .
C7 C8 C9 119.9(2) . .
C7 C8 H8A 120.0 . .
C9 C8 H8A 120.0 . .
C10 C9 C8 119.5(2) . .
C10 C9 O2 121.08(18) . .
C8 C9 O2 119.40(19) . .
C5 C10 C9 120.61(19) . .
C5 C10 O1 120.19(18) . .
C9 C10 O1 119.19(18) . .
C16 C11 C12 120.39(17) . .
C16 C11 O4 118.83(17) . .
C12 C11 O4 120.72(17) . .
C11 C12 C13 119.72(17) . .
C11 C12 O3 119.69(17) . .
C13 C12 O3 120.50(18) . .
C14 C13 C12 119.78(18) . .
C14 C13 H13A 120.1 . .
C12 C13 H13A 120.1 . .
C15 C14 C13 120.60(18) . .
C15 C14 H14A 119.7 . .
C13 C14 H14A 119.7 . .
C14 C15 C16 119.62(18) . .
C14 C15 H15A 120.2 . .
C16 C15 H15A 120.2 . .
C11 C16 C15 119.91(18) . .
C11 C16 H16A 120.0 . .
C15 C16 H16A 120.0 . .
N3 C17 O3 118.71(17) . .
N3 C17 C18 122.4(2) . .
O3 C17 C18 118.9(2) . .
N4 C18 C17 120.0(2) . .
N4 C18 H18A 120.0 . .
C17 C18 H18A 120.0 . .
N4 C19 C20 120.0(2) . .
N4 C19 H19A 120.0 . .
C20 C19 H19A 120.0 . .
N3 C20 O2 118.07(17) . .
N3 C20 C19 122.4(2) . .
O2 C20 C19 119.5(2) . .
O5 C21 O6 125.06(19) . .
O5 C21 C22 117.60(17) . .
O6 C21 C22 117.34(18) . .
C21 C22 H22A 109.5 . .
C21 C22 H22B 109.5 . .
H22A C22 H22B 109.5 . .
C21 C22 H22C 109.5 . .
H22A C22 H22C 109.5 . .
H22B C22 H22C 109.5 . .
O7 C23 O8 125.19(18) . .
O7 C23 C24 117.37(19) . .
O8 C23 C24 117.4(2) . .
C23 C24 H24A 109.5 . .
C23 C24 H24B 109.5 . .
H24A C24 H24B 109.5 . .
C23 C24 H24C 109.5 . .
H24A C24 H24C 109.5 . .
H24B C24 H24C 109.5 . .

loop_
_geom_bond_atom_site_label_1
_geom_bond_atom_site_label_2
_geom_bond_distance
_geom_bond_site_symmetry_2
Cu1 O7 1.9502(15) .
Cu1 O8 1.9687(14) 2_465
Cu1 O6 1.9714(14) 2_465
Cu1 O5 1.9777(14) .
Cu1 N1 2.2164(14) .
Cu1 Cu1 2.6017(4) 2_465
N1 C1 1.328(2) .
N1 C4 1.331(2) .
N2 C3 1.315(2) .
N2 C2 1.317(2) .
N3 C20 1.314(3) .
N3 C17 1.314(3) .
N4 C19 1.325(3) .
N4 C18 1.327(3) .
O1 C3 1.362(2) .
O1 C10 1.404(2) .
O2 C20 1.363(3) .
O2 C9 1.395(3) .
O3 C17 1.364(3) .
O3 C12 1.397(2) .
O4 C2 1.360(2) .
O4 C11 1.407(2) .
O5 C21 1.253(2) .
O6 C21 1.256(2) .
O6 Cu1 1.9714(14) 2_465
O7 C23 1.251(3) .
O8 C23 1.257(2) .
O8 Cu1 1.9687(14) 2_465
C1 C2 1.383(2) .
C1 H1A 0.9300 .
C3 C4 1.387(2) .
C4 H4A 0.9300 .
C5 C10 1.375(3) .
C5 C6 1.382(3) .
C5 H5A 0.9300 .
C6 C7 1.374(4) .
C6 H6A 0.9300 .
C7 C8 1.373(4) .
C7 H7A 0.9300 .
C8 C9 1.382(3) .
C8 H8A 0.9300 .
C9 C10 1.379(3) .
C11 C16 1.372(3) .
C11 C12 1.376(3) .
C12 C13 1.377(3) .
C13 C14 1.376(3) .
C13 H13A 0.9300 .
C14 C15 1.368(3) .
C14 H14A 0.9300 .
C15 C16 1.382(3) .
C15 H15A 0.9300 .
C16 H16A 0.9300 .
C17 C18 1.385(3) .
C18 H18A 0.9300 .
C19 C20 1.385(3) .
C19 H19A 0.9300 .
C21 C22 1.502(3) .
C22 H22A 0.9600 .
C22 H22B 0.9600 .
C22 H22C 0.9600 .
C23 C24 1.502(3) .
C24 H24A 0.9600 .
C24 H24B 0.9600 .
C24 H24C 0.9600 .

loop_
_geom_torsion_atom_site_label_1
_geom_torsion_atom_site_label_2
_geom_torsion_atom_site_label_3
_geom_torsion_atom_site_label_4
_geom_torsion
_geom_torsion_site_symmetry_1
O7 Cu1 N1 C1 114.78(14) .
O8 Cu1 N1 C1 -64.46(14) 2_465
O6 Cu1 N1 C1 -155.26(14) 2_465
O5 Cu1 N1 C1 24.61(14) .
Cu1 Cu1 N1 C1 -64.3(6) 2_465
O7 Cu1 N1 C4 -74.81(15) .
O8 Cu1 N1 C4 105.94(14) 2_465
O6 Cu1 N1 C4 15.15(15) 2_465
O5 Cu1 N1 C4 -164.98(14) .
Cu1 Cu1 N1 C4 106.1(6) 2_465
O7 Cu1 O5 C21 85.32(16) .
O8 Cu1 O5 C21 -83.77(16) 2_465
O6 Cu1 O5 C21 3.5(4) 2_465
N1 Cu1 O5 C21 -175.80(16) .
Cu1 Cu1 O5 C21 0.15(15) 2_465
O8 Cu1 O7 C23 -6.5(5) 2_465
O6 Cu1 O7 C23 81.45(17) 2_465
O5 Cu1 O7 C23 -87.72(17) .
N1 Cu1 O7 C23 177.42(17) .
Cu1 Cu1 O7 C23 -2.64(17) 2_465
C4 N1 C1 C2 0.1(3) .
Cu1 N1 C1 C2 170.97(13) .
C3 N2 C2 O4 176.88(16) .
C3 N2 C2 C1 -3.2(3) .
C11 O4 C2 N2 -10.4(2) .
C11 O4 C2 C1 169.72(17) .
N1 C1 C2 N2 2.2(3) .
N1 C1 C2 O4 -177.90(16) .
C2 N2 C3 O1 -177.11(15) .
C2 N2 C3 C4 2.1(3) .
C10 O1 C3 N2 -3.1(2) .
C10 O1 C3 C4 177.58(16) .
C1 N1 C4 C3 -1.1(3) .
Cu1 N1 C4 C3 -171.23(12) .
N2 C3 C4 N1 0.0(3) .
O1 C3 C4 N1 179.22(15) .
C10 C5 C6 C7 0.6(4) .
C5 C6 C7 C8 -0.6(4) .
C6 C7 C8 C9 0.0(4) .
C7 C8 C9 C10 0.6(3) .
C7 C8 C9 O2 -179.9(2) .
C20 O2 C9 C10 -82.9(2) .
C20 O2 C9 C8 97.7(2) .
C6 C5 C10 C9 0.0(3) .
C6 C5 C10 O1 -178.92(19) .
C8 C9 C10 C5 -0.6(3) .
O2 C9 C10 C5 179.97(18) .
C8 C9 C10 O1 178.29(18) .
O2 C9 C10 O1 -1.2(3) .
C3 O1 C10 C5 -76.3(2) .
C3 O1 C10 C9 104.8(2) .
C2 O4 C11 C16 104.0(2) .
C2 O4 C11 C12 -78.7(2) .
C16 C11 C12 C13 0.5(3) .
O4 C11 C12 C13 -176.75(16) .
C16 C11 C12 O3 177.03(17) .
O4 C11 C12 O3 -0.3(3) .
C17 O3 C12 C11 108.2(2) .
C17 O3 C12 C13 -75.3(2) .
C11 C12 C13 C14 -0.3(3) .
O3 C12 C13 C14 -176.78(17) .
C12 C13 C14 C15 -0.1(3) .
C13 C14 C15 C16 0.3(3) .
C12 C11 C16 C15 -0.3(3) .
O4 C11 C16 C15 177.02(16) .
C14 C15 C16 C11 -0.1(3) .
C20 N3 C17 O3 -176.32(17) .
C20 N3 C17 C18 2.6(3) .
C12 O3 C17 N3 -11.6(3) .
C12 O3 C17 C18 169.5(2) .
C19 N4 C18 C17 -1.6(4) .
N3 C17 C18 N4 0.1(4) .
O3 C17 C18 N4 179.0(2) .
C18 N4 C19 C20 0.4(4) .
C17 N3 C20 O2 176.47(18) .
C17 N3 C20 C19 -3.8(3) .
C9 O2 C20 N3 -2.3(3) .
C9 O2 C20 C19 177.92(19) .
N4 C19 C20 N3 2.4(3) .
N4 C19 C20 O2 -177.8(2) .
Cu1 O5 C21 O6 0.9(3) .
Cu1 O5 C21 C22 -179.07(15) .
Cu1 O6 C21 O5 -1.8(3) 2_465
Cu1 O6 C21 C22 178.16(15) 2_465
Cu1 O7 C23 O8 4.3(3) .
Cu1 O7 C23 C24 -175.32(15) .
Cu1 O8 C23 O7 -3.3(3) 2_465
Cu1 O8 C23 C24 176.34(15) 2_465
